data_4130343
loop_
_publ_author_name
'von Kugelgen, Stephen'
'Bellone, Donatela E.'
'Cloke, Ryan R.'
'Perkins, Wade S.'
'Fischer, Felix R.'

_publ_section_title
;
 Initiator Control of Conjugated Polymer Topology in Ring-Opening Alkyne
 Metathesis Polymerization.
;
_journal_issue 19
_journal_name_full 'Journal of the American Chemical Society'
_journal_page_first 6234
_journal_page_last 6239
_journal_paper_doi 10.1021/jacs.6b02422
_journal_volume 138
_journal_year 2016
_chemical_formula_sum 'C19 H24 F18 Mo O5'
_chemical_formula_weight 770.32
_chemical_name_common SVK1_81
_space_group_crystal_system monoclinic
_space_group_IT_number 14
_space_group_name_Hall '-P 2yn'
_space_group_name_H-M_alt 'P 1 21/n 1'
_atom_sites_solution_hydrogens geom
_atom_sites_solution_primary iterative
_atom_sites_solution_secondary difmap
_audit_creation_method SHELXL-2014
_cell_angle_alpha 90
_cell_angle_beta 91.155(2)
_cell_angle_gamma 90
_cell_formula_units_Z 4
_cell_length_a 11.4678(9)
_cell_length_b 16.8911(14)
_cell_length_c 13.8634(11)
_cell_measurement_reflns_used 9522
_cell_measurement_temperature 100(2)
_cell_measurement_theta_max 25.36
_cell_measurement_theta_min 2.28
_cell_volume 2684.8(4)
_computing_cell_refinement 'Bruker SAINT'
_computing_data_collection 'Bruker APEX2'
_computing_data_reduction 'Bruker SAINT'
_computing_molecular_graphics ORTEP-32
_computing_publication_material WinGX
_computing_structure_refinement 'SHELXL-2014 (Sheldrick, 2014)'
_computing_structure_solution 'SHELXS-2013 (Sheldrick, 2013)'
_diffrn_ambient_temperature 100(2)
_diffrn_detector_area_resol_mean 8.366
_diffrn_measured_fraction_theta_full 1.000
_diffrn_measured_fraction_theta_max 0.998
_diffrn_measurement_device_type 'Bruker APEX-II CCD'
_diffrn_measurement_method 'phi and omega scans'
_diffrn_radiation_type MoK\a
_diffrn_radiation_wavelength 0.71073
_diffrn_reflns_av_R_equivalents 0.0277
_diffrn_reflns_av_unetI/netI 0.0114
_diffrn_reflns_Laue_measured_fraction_full 1.000
_diffrn_reflns_Laue_measured_fraction_max 0.998
_diffrn_reflns_limit_h_max 13
_diffrn_reflns_limit_h_min -13
_diffrn_reflns_limit_k_max 20
_diffrn_reflns_limit_k_min -20
_diffrn_reflns_limit_l_max 16
_diffrn_reflns_limit_l_min -16
_diffrn_reflns_number 72070
_diffrn_reflns_point_group_measured_fraction_full 1.000
_diffrn_reflns_point_group_measured_fraction_max 0.998
_diffrn_reflns_theta_full 25.000
_diffrn_reflns_theta_max 25.387
_diffrn_reflns_theta_min 1.901
_diffrn_source 'fine-focus sealed tube'
_exptl_absorpt_coefficient_mu 0.644
_exptl_absorpt_correction_T_max 0.9561
_exptl_absorpt_correction_T_min 0.8355
_exptl_absorpt_correction_type multi-scan
_exptl_absorpt_process_details SADABS
_exptl_crystal_colour orange
_exptl_crystal_density_diffrn 1.906
_exptl_crystal_description prism
_exptl_crystal_F_000 1528
_exptl_crystal_size_max 0.160
_exptl_crystal_size_mid 0.160
_exptl_crystal_size_min 0.080
_refine_diff_density_max 0.386
_refine_diff_density_min -0.476
_refine_diff_density_rms 0.067
_refine_ls_extinction_method none
_refine_ls_goodness_of_fit_ref 1.179
_refine_ls_hydrogen_treatment constr
_refine_ls_matrix_type full
_refine_ls_number_parameters 393
_refine_ls_number_reflns 4933
_refine_ls_number_restraints 0
_refine_ls_restrained_S_all 1.179
_refine_ls_R_factor_all 0.0316
_refine_ls_R_factor_gt 0.0262
_refine_ls_shift/su_max 0.002
_refine_ls_shift/su_mean 0.000
_refine_ls_structure_factor_coef Fsqd
_refine_ls_weighting_details 'w=1/[\s^2^(Fo^2^)+(0.0140P)^2^+4.2505P] where P=(Fo^2^+2Fc^2^)/3'
_refine_ls_weighting_scheme calc
_refine_ls_wR_factor_gt 0.0556
_refine_ls_wR_factor_ref 0.0601
_reflns_Friedel_coverage 0.000
_reflns_number_gt 4386
_reflns_number_total 4933
_reflns_threshold_expression 'I > 2\s(I)'
_cod_data_source_file ja6b02422_si_002.cif
_cod_data_source_block shelx
_cod_original_sg_symbol_H-M 'P 21/n'
_cod_database_code 4130343
_shelx_space_group_comment
; 
The symmetry employed for this shelxl refinement is uniquely defined 
by the following loop, which should always be used as a source of 
symmetry information in preference to the above space-group names. 
They are only intended as comments. 
;
_shelx_estimated_absorpt_t_min 0.904
_shelx_estimated_absorpt_t_max 0.950
_shelxl_version_number 2014-1

loop_
_space_group_symop_operation_xyz
'x, y, z'
'-x+1/2, y+1/2, -z+1/2'
'-x, -y, -z'
'x-1/2, -y-1/2, z-1/2'

loop_
_atom_site_label
_atom_site_type_symbol
_atom_site_fract_x
_atom_site_fract_y
_atom_site_fract_z
_atom_site_U_iso_or_equiv
_atom_site_adp_type
_atom_site_occupancy
_atom_site_site_symmetry_order
_atom_site_calc_flag
_atom_site_refinement_flags_posn
_atom_site_refinement_flags_adp
C1 C 0.6515(2) 0.22838(13) 0.25909(17) 0.0199(5) Uani 1 1 d . .
C2 C 0.6652(2) 0.20908(16) 0.36318(17) 0.0287(6) Uani 1 1 d . .
H14A H 0.6684 0.2593 0.4000 0.034 Uiso 1 1 calc R U
H14B H 0.5949 0.1800 0.3835 0.034 Uiso 1 1 calc R U
C3 C 0.7690(4) 0.1615(2) 0.3900(2) 0.0679(13) Uani 1 1 d . .
H15A H 0.7702 0.1520 0.4597 0.102 Uiso 1 1 calc R U
H15B H 0.8396 0.1903 0.3722 0.102 Uiso 1 1 calc R U
H15C H 0.7659 0.1108 0.3558 0.102 Uiso 1 1 calc R U
C4 C 0.87858(19) 0.33155(13) 0.13949(16) 0.0190(5) Uani 1 1 d . .
C5 C 0.9647(2) 0.26177(15) 0.13117(18) 0.0250(5) Uani 1 1 d . .
C6 C 0.9164(2) 0.39988(15) 0.07334(18) 0.0253(5) Uani 1 1 d . .
C7 C 0.8788(2) 0.35981(15) 0.24420(17) 0.0253(5) Uani 1 1 d . .
H5A H 0.9591 0.3711 0.2657 0.038 Uiso 1 1 calc R U
H5B H 0.8460 0.3184 0.2851 0.038 Uiso 1 1 calc R U
H5C H 0.8317 0.4080 0.2490 0.038 Uiso 1 1 calc R U
C8 C 0.50158(19) 0.41324(13) 0.19879(16) 0.0189(5) Uani 1 1 d . .
C9 C 0.3755(2) 0.43258(14) 0.16627(18) 0.0233(5) Uani 1 1 d . .
C10 C 0.5071(2) 0.39921(14) 0.30827(17) 0.0223(5) Uani 1 1 d . .
C11 C 0.5786(2) 0.48397(13) 0.17468(18) 0.0225(5) Uani 1 1 d . .
H9A H 0.5523 0.5306 0.2103 0.034 Uiso 1 1 calc R U
H9B H 0.5731 0.4947 0.1053 0.034 Uiso 1 1 calc R U
H9C H 0.6597 0.4721 0.1929 0.034 Uiso 1 1 calc R U
C12 C 0.40882(19) 0.13618(13) 0.15029(16) 0.0162(4) Uani 1 1 d . .
C13 C 0.46032(19) 0.05429(13) 0.17349(16) 0.0194(5) Uani 1 1 d . .
C14 C 0.3104(2) 0.12831(14) 0.07344(17) 0.0216(5) Uani 1 1 d . .
C15 C 0.3588(2) 0.17164(14) 0.24173(17) 0.0233(5) Uani 1 1 d . .
H13A H 0.4210 0.1771 0.2908 0.035 Uiso 1 1 calc R U
H13B H 0.2978 0.1368 0.2661 0.035 Uiso 1 1 calc R U
H13C H 0.3255 0.2238 0.2271 0.035 Uiso 1 1 calc R U
C16 C 0.7714(2) 0.08216(13) 0.11456(18) 0.0231(5) Uani 1 1 d . .
H16A H 0.8491 0.0728 0.0888 0.035 Uiso 1 1 calc R U
H16B H 0.7214 0.0364 0.1006 0.035 Uiso 1 1 calc R U
H16C H 0.7777 0.0900 0.1845 0.035 Uiso 1 1 calc R U
C17 C 0.6912(2) 0.13892(14) -0.03093(16) 0.0209(5) Uani 1 1 d . .
H17A H 0.6134 0.1137 -0.0370 0.025 Uiso 1 1 calc R U
H17B H 0.7491 0.1034 -0.0605 0.025 Uiso 1 1 calc R U
C18 C 0.6902(2) 0.21743(14) -0.08141(16) 0.0205(5) Uani 1 1 d . .
H18A H 0.7679 0.2427 -0.0755 0.025 Uiso 1 1 calc R U
H18B H 0.6709 0.2103 -0.1508 0.025 Uiso 1 1 calc R U
C19 C 0.6026(2) 0.34432(14) -0.07661(16) 0.0218(5) Uani 1 1 d . .
H19A H 0.5410 0.3753 -0.0465 0.033 Uiso 1 1 calc R U
H19B H 0.5877 0.3415 -0.1464 0.033 Uiso 1 1 calc R U
H19C H 0.6782 0.3698 -0.0641 0.033 Uiso 1 1 calc R U
F1 F 0.96483(12) 0.22904(9) 0.04347(11) 0.0307(3) Uani 1 1 d . .
F2 F 0.93797(13) 0.20425(9) 0.19344(11) 0.0313(3) Uani 1 1 d . .
F3 F 1.07494(12) 0.28326(10) 0.15248(12) 0.0389(4) Uani 1 1 d . .
F4 F 0.92165(13) 0.37834(9) -0.01943(10) 0.0316(3) Uani 1 1 d . .
F5 F 0.83920(13) 0.45912(8) 0.07732(11) 0.0327(3) Uani 1 1 d . .
F6 F 1.02037(13) 0.43013(9) 0.09841(12) 0.0376(4) Uani 1 1 d . .
F7 F 0.36939(12) 0.44202(9) 0.07061(10) 0.0311(3) Uani 1 1 d . .
F8 F 0.30006(12) 0.37586(9) 0.18900(13) 0.0373(4) Uani 1 1 d . .
F9 F 0.33659(12) 0.50034(9) 0.20443(11) 0.0320(3) Uani 1 1 d . .
F10 F 0.45171(13) 0.33387(8) 0.33555(10) 0.0283(3) Uani 1 1 d . .
F11 F 0.46090(14) 0.45988(9) 0.35779(10) 0.0327(3) Uani 1 1 d . .
F12 F 0.61823(12) 0.39295(9) 0.33981(10) 0.0282(3) Uani 1 1 d . .
F13 F 0.26367(12) 0.19895(9) 0.05477(11) 0.0312(3) Uani 1 1 d . .
F14 F 0.34743(12) 0.09960(9) -0.01039(10) 0.0291(3) Uani 1 1 d . .
F15 F 0.22339(13) 0.08110(10) 0.10164(12) 0.0405(4) Uani 1 1 d . .
F16 F 0.38145(12) 0.00371(8) 0.20857(11) 0.0288(3) Uani 1 1 d . .
F17 F 0.50675(12) 0.01912(8) 0.09657(10) 0.0248(3) Uani 1 1 d . .
F18 F 0.54611(12) 0.06028(8) 0.24035(10) 0.0259(3) Uani 1 1 d . .
O1 O 0.49255(13) 0.18289(9) 0.10715(10) 0.0160(3) Uani 1 1 d . .
O2 O 0.53395(13) 0.34697(9) 0.14672(11) 0.0176(3) Uani 1 1 d . .
O3 O 0.77014(13) 0.30778(9) 0.10348(11) 0.0171(3) Uani 1 1 d . .
O4 O 0.72131(13) 0.15183(9) 0.07017(11) 0.0176(3) Uani 1 1 d . .
O5 O 0.60413(13) 0.26586(9) -0.03698(11) 0.0166(3) Uani 1 1 d . .
Mo1 Mo 0.62617(2) 0.25153(2) 0.13849(2) 0.01253(6) Uani 1 1 d . .

loop_
_atom_site_aniso_label
_atom_site_aniso_U_11
_atom_site_aniso_U_22
_atom_site_aniso_U_33
_atom_site_aniso_U_23
_atom_site_aniso_U_13
_atom_site_aniso_U_12
C1 0.0213(11) 0.0138(11) 0.0247(12) -0.0033(9) -0.0002(9) -0.0010(9)
C2 0.0324(14) 0.0343(15) 0.0193(12) 0.0029(11) -0.0034(10) -0.0005(11)
C3 0.095(3) 0.080(3) 0.0284(16) 0.0110(17) 0.0039(17) 0.062(2)
C4 0.0144(10) 0.0188(11) 0.0238(12) -0.0044(9) -0.0004(9) -0.0022(9)
C5 0.0183(12) 0.0266(13) 0.0300(13) -0.0072(11) -0.0020(10) -0.0017(10)
C6 0.0199(12) 0.0254(13) 0.0308(13) -0.0050(10) 0.0025(10) -0.0080(10)
C7 0.0228(12) 0.0266(13) 0.0262(12) -0.0071(10) -0.0044(10) -0.0013(10)
C8 0.0192(11) 0.0134(11) 0.0241(12) -0.0036(9) 0.0021(9) 0.0007(9)
C9 0.0214(12) 0.0155(11) 0.0330(13) -0.0050(10) 0.0023(10) 0.0004(9)
C10 0.0247(12) 0.0179(12) 0.0247(12) -0.0056(10) 0.0053(9) 0.0005(10)
C11 0.0215(12) 0.0151(11) 0.0311(13) -0.0009(10) 0.0024(10) -0.0018(9)
C12 0.0171(11) 0.0122(10) 0.0194(11) 0.0006(9) 0.0028(8) -0.0027(8)
C13 0.0213(11) 0.0153(11) 0.0217(11) 0.0006(9) 0.0013(9) -0.0007(9)
C14 0.0184(11) 0.0202(12) 0.0261(12) 0.0030(10) 0.0006(9) -0.0030(9)
C15 0.0268(12) 0.0187(12) 0.0246(12) -0.0022(10) 0.0082(10) -0.0017(10)
C16 0.0251(12) 0.0148(11) 0.0292(13) 0.0006(10) -0.0030(10) 0.0061(9)
C17 0.0248(12) 0.0193(12) 0.0185(11) -0.0045(9) 0.0023(9) 0.0018(10)
C18 0.0222(12) 0.0216(12) 0.0179(11) -0.0022(9) 0.0041(9) 0.0016(9)
C19 0.0259(12) 0.0191(12) 0.0203(11) 0.0070(9) 0.0003(9) 0.0007(10)
F1 0.0283(8) 0.0313(8) 0.0326(8) -0.0121(7) 0.0035(6) 0.0034(6)
F2 0.0310(8) 0.0264(8) 0.0361(8) 0.0008(7) -0.0066(6) 0.0066(6)
F3 0.0164(7) 0.0401(9) 0.0598(11) -0.0158(8) -0.0065(7) 0.0007(7)
F4 0.0358(8) 0.0323(8) 0.0269(8) -0.0015(6) 0.0065(6) -0.0089(7)
F5 0.0331(8) 0.0196(7) 0.0457(9) 0.0034(7) 0.0082(7) -0.0015(6)
F6 0.0267(8) 0.0374(9) 0.0487(10) -0.0037(7) 0.0008(7) -0.0177(7)
F7 0.0315(8) 0.0306(8) 0.0309(8) -0.0039(6) -0.0071(6) 0.0077(6)
F8 0.0210(7) 0.0276(8) 0.0633(11) 0.0056(8) -0.0006(7) -0.0061(6)
F9 0.0297(8) 0.0242(8) 0.0421(9) -0.0082(7) 0.0032(6) 0.0099(6)
F10 0.0342(8) 0.0232(7) 0.0278(7) -0.0002(6) 0.0090(6) -0.0049(6)
F11 0.0434(9) 0.0261(8) 0.0290(8) -0.0110(6) 0.0091(7) 0.0055(7)
F12 0.0295(8) 0.0301(8) 0.0247(7) -0.0041(6) -0.0039(6) -0.0012(6)
F13 0.0304(8) 0.0298(8) 0.0332(8) 0.0055(6) -0.0030(6) 0.0123(6)
F14 0.0316(8) 0.0311(8) 0.0244(7) -0.0072(6) -0.0076(6) 0.0006(6)
F15 0.0246(8) 0.0517(10) 0.0447(9) 0.0179(8) -0.0078(7) -0.0191(7)
F16 0.0303(8) 0.0172(7) 0.0391(8) 0.0100(6) 0.0041(6) -0.0048(6)
F17 0.0279(7) 0.0182(7) 0.0285(7) -0.0043(6) 0.0020(6) 0.0045(6)
F18 0.0286(7) 0.0228(7) 0.0260(7) 0.0039(6) -0.0074(6) 0.0016(6)
O1 0.0177(7) 0.0138(8) 0.0166(7) -0.0002(6) 0.0014(6) -0.0026(6)
O2 0.0197(8) 0.0130(8) 0.0201(8) -0.0037(6) 0.0017(6) 0.0010(6)
O3 0.0156(7) 0.0157(8) 0.0199(8) -0.0010(6) -0.0014(6) -0.0035(6)
O4 0.0215(8) 0.0118(7) 0.0196(8) -0.0011(6) -0.0008(6) 0.0037(6)
O5 0.0169(8) 0.0169(8) 0.0162(7) 0.0009(6) 0.0016(6) -0.0001(6)
Mo1 0.01431(10) 0.00961(10) 0.01367(10) -0.00053(7) 0.00053(7) -0.00063(7)

loop_
_atom_type_symbol
_atom_type_description
_atom_type_scat_dispersion_real
_atom_type_scat_dispersion_imag
_atom_type_scat_source
C C 0.0033 0.0016 'International Tables Vol C Tables 4.2.6.8 and 6.1.1.4'
H H 0.0000 0.0000 'International Tables Vol C Tables 4.2.6.8 and 6.1.1.4'
O O 0.0106 0.0060 'International Tables Vol C Tables 4.2.6.8 and 6.1.1.4'
F F 0.0171 0.0103 'International Tables Vol C Tables 4.2.6.8 and 6.1.1.4'
Mo Mo -1.6832 0.6857 'International Tables Vol C Tables 4.2.6.8 and 6.1.1.4'

loop_
_geom_angle_atom_site_label_1
_geom_angle_atom_site_label_2
_geom_angle_atom_site_label_3
_geom_angle
C2 C1 Mo1 176.44(19)
C3 C2 C1 115.7(2)
C3 C2 H14A 108.4
C1 C2 H14A 108.4
C3 C2 H14B 108.4
C1 C2 H14B 108.4
H14A C2 H14B 107.4
C2 C3 H15A 109.5
C2 C3 H15B 109.5
H15A C3 H15B 109.5
C2 C3 H15C 109.5
H15A C3 H15C 109.5
H15B C3 H15C 109.5
O3 C4 C7 114.59(18)
O3 C4 C6 105.25(18)
C7 C4 C6 109.64(19)
O3 C4 C5 108.76(18)
C7 C4 C5 108.70(19)
C6 C4 C5 109.82(19)
F1 C5 F2 106.92(19)
F1 C5 F3 107.08(19)
F2 C5 F3 106.3(2)
F1 C5 C4 113.4(2)
F2 C5 C4 110.54(19)
F3 C5 C4 112.22(19)
F6 C6 F5 106.92(19)
F6 C6 F4 107.26(19)
F5 C6 F4 106.6(2)
F6 C6 C4 113.1(2)
F5 C6 C4 109.93(19)
F4 C6 C4 112.73(19)
C4 C7 H5A 109.5
C4 C7 H5B 109.5
H5A C7 H5B 109.5
C4 C7 H5C 109.5
H5A C7 H5C 109.5
H5B C7 H5C 109.5
O2 C8 C11 110.83(18)
O2 C8 C10 112.57(18)
C11 C8 C10 108.95(19)
O2 C8 C9 106.15(18)
C11 C8 C9 108.26(19)
C10 C8 C9 109.96(19)
F8 C9 F7 107.40(19)
F8 C9 F9 107.28(19)
F7 C9 F9 106.16(19)
F8 C9 C8 112.84(19)
F7 C9 C8 110.25(19)
F9 C9 C8 112.54(19)
F10 C10 F12 107.27(19)
F10 C10 F11 106.92(18)
F12 C10 F11 105.90(18)
F10 C10 C8 113.46(19)
F12 C10 C8 110.70(18)
F11 C10 C8 112.17(19)
C8 C11 H9A 109.5
C8 C11 H9B 109.5
H9A C11 H9B 109.5
C8 C11 H9C 109.5
H9A C11 H9C 109.5
H9B C11 H9C 109.5
O1 C12 C15 114.22(18)
O1 C12 C13 109.62(17)
C15 C12 C13 109.23(18)
O1 C12 C14 104.74(17)
C15 C12 C14 109.02(18)
C13 C12 C14 109.88(18)
F17 C13 F18 106.59(18)
F17 C13 F16 106.71(18)
F18 C13 F16 106.72(18)
F17 C13 C12 112.95(18)
F18 C13 C12 110.51(18)
F16 C13 C12 112.95(18)
F13 C14 F14 106.85(19)
F13 C14 F15 106.92(19)
F14 C14 F15 106.81(19)
F13 C14 C12 110.06(19)
F14 C14 C12 113.00(18)
F15 C14 C12 112.84(19)
C12 C15 H13A 109.5
C12 C15 H13B 109.5
H13A C15 H13B 109.5
C12 C15 H13C 109.5
H13A C15 H13C 109.5
H13B C15 H13C 109.5
O4 C16 H16A 109.5
O4 C16 H16B 109.5
H16A C16 H16B 109.5
O4 C16 H16C 109.5
H16A C16 H16C 109.5
H16B C16 H16C 109.5
O4 C17 C18 108.47(18)
O4 C17 H17A 110.0
C18 C17 H17A 110.0
O4 C17 H17B 110.0
C18 C17 H17B 110.0
H17A C17 H17B 108.4
O5 C18 C17 107.67(18)
O5 C18 H18A 110.2
C17 C18 H18A 110.2
O5 C18 H18B 110.2
C17 C18 H18B 110.2
H18A C18 H18B 108.5
O5 C19 H19A 109.5
O5 C19 H19B 109.5
H19A C19 H19B 109.5
O5 C19 H19C 109.5
H19A C19 H19C 109.5
H19B C19 H19C 109.5
C12 O1 Mo1 141.64(13)
C8 O2 Mo1 148.94(14)
C4 O3 Mo1 142.88(14)
C16 O4 C17 111.96(16)
C16 O4 Mo1 129.02(13)
C17 O4 Mo1 114.49(12)
C18 O5 C19 111.49(16)
C18 O5 Mo1 108.20(12)
C19 O5 Mo1 118.12(12)
C1 Mo1 O2 102.25(9)
C1 Mo1 O1 101.24(9)
O2 Mo1 O1 94.60(6)
C1 Mo1 O3 102.76(9)
O2 Mo1 O3 94.27(6)
O1 Mo1 O3 151.98(6)
C1 Mo1 O4 99.52(8)
O2 Mo1 O4 158.23(6)
O1 Mo1 O4 81.15(6)
O3 Mo1 O4 80.80(6)
C1 Mo1 O5 171.68(8)
O2 Mo1 O5 86.02(6)
O1 Mo1 O5 76.96(5)
O3 Mo1 O5 77.20(6)
O4 Mo1 O5 72.21(5)

loop_
_geom_bond_atom_site_label_1
_geom_bond_atom_site_label_2
_geom_bond_distance
C1 C2 1.485(3)
C1 Mo1 1.736(2)
C2 C3 1.477(4)
C2 H14A 0.9900
C2 H14B 0.9900
C3 H15A 0.9800
C3 H15B 0.9800
C3 H15C 0.9800
C4 O3 1.390(3)
C4 C7 1.528(3)
C4 C6 1.542(3)
C4 C5 1.543(3)
C5 F1 1.336(3)
C5 F2 1.339(3)
C5 F3 1.343(3)
C6 F6 1.337(3)
C6 F5 1.338(3)
C6 F4 1.339(3)
C7 H5A 0.9800
C7 H5B 0.9800
C7 H5C 0.9800
C8 O2 1.387(3)
C8 C11 1.526(3)
C8 C10 1.536(3)
C8 C9 1.541(3)
C9 F8 1.333(3)
C9 F7 1.336(3)
C9 F9 1.341(3)
C10 F10 1.332(3)
C10 F12 1.344(3)
C10 F11 1.348(3)
C11 H9A 0.9800
C11 H9B 0.9800
C11 H9C 0.9800
C12 O1 1.388(3)
C12 C15 1.524(3)
C12 C13 1.536(3)
C12 C14 1.543(3)
C13 F17 1.340(3)
C13 F18 1.342(3)
C13 F16 1.342(3)
C14 F13 1.331(3)
C14 F14 1.337(3)
C14 F15 1.341(3)
C15 H13A 0.9800
C15 H13B 0.9800
C15 H13C 0.9800
C16 O4 1.442(3)
C16 H16A 0.9800
C16 H16B 0.9800
C16 H16C 0.9800
C17 O4 1.453(3)
C17 C18 1.499(3)
C17 H17A 0.9900
C17 H17B 0.9900
C18 O5 1.431(3)
C18 H18A 0.9900
C18 H18B 0.9900
C19 O5 1.434(3)
C19 H19A 0.9800
C19 H19B 0.9800
C19 H19C 0.9800
O1 Mo1 1.9632(15)
O2 Mo1 1.9326(15)
O3 Mo1 1.9740(15)
O4 Mo1 2.2283(15)
O5 Mo1 2.4526(15)
